data_1008977
loop_
_publ_author_name
'Roy-Montreuil, J'
'Chaudouet, P'
'Rouault, A'
'Boursier, D'
'Senateur, J P'
'Fruchart, R'

_publ_section_title
;
Analyse de l'ordre dans les arseniures M M' As
;
_journal_coden_ASTM ANCPAC
_journal_name_full 'Annales de Chimie (Paris) (Vol=Year)'
_journal_page_first 579
_journal_page_last 586
_journal_volume 9
_journal_year 1984
_chemical_formula_structural 'Co Rh As'
_chemical_formula_sum 'As Co Rh'
_chemical_name_systematic 'Cobalt rhodium arsenide (1/1/1)'
_space_group_IT_number 62
_symmetry_cell_setting orthorhombic
_symmetry_Int_Tables_number 62
_symmetry_space_group_name_Hall '-P 2ac 2n'
_symmetry_space_group_name_H-M 'P n m a'
_cell_angle_alpha 90
_cell_angle_beta 90
_cell_angle_gamma 90
_cell_formula_units_Z 4
_cell_length_a 5.918(1)
_cell_length_b 3.746(1)
_cell_length_c 7.029(1)
_cell_volume 155.8
_cod_database_code 1008977

loop_
_symmetry_equiv_pos_as_xyz
x,y,z
1/2+x,1/2-y,1/2-z
-x,1/2+y,-z
1/2-x,-y,1/2+z
-x,-y,-z
1/2-x,1/2+y,1/2+z
x,1/2-y,z
1/2+x,y,1/2-z

loop_
_atom_site_label
_atom_site_type_symbol
_atom_site_symmetry_multiplicity
_atom_site_Wyckoff_symbol
_atom_site_fract_x
_atom_site_fract_y
_atom_site_fract_z
_atom_site_occupancy
_atom_site_attached_hydrogens
_atom_site_calc_flag
Co1 Co0 4 c 0.86 0.25 0.06 1. 0 d
Rh1 Rh0 4 c 0.97 0.25 0.677 1. 0 d
As1 As0 4 c 0.247 0.25 0.121 1. 0 d

loop_
_atom_type_symbol
_atom_type_oxidation_number
Co0 0.000
Rh0 0.000
As0 0.000
